data_4079665
loop_
_publ_author_name
'Tagne Kuate, Alain C.'
'Mohapatra, Swagat K.'
'Daniliuc, Constantin G.'
'Jones, Peter G.'
'Tamm, Matthias'

_publ_section_title
;
 Mono- and Dilithiation of [(\h7-C7H7)Ti(\h5-C5Me5)]
 (Pentamethyltroticene) for the Synthesis of Troticenyl Monophosphanes and
 [2]Troticenophanes with C--P and C--Si Bridges
;
_journal_issue 24
_journal_name_full Organometallics
_journal_page_first 8544
_journal_paper_doi 10.1021/om300927r
_journal_volume 31
_journal_year 2012
_chemical_formula_sum 'C29 H31 P Ti'
_chemical_formula_weight 458.41
_chemical_name_systematic
; 
 ? 
;
_space_group_IT_number 2
_symmetry_cell_setting triclinic
_symmetry_space_group_name_Hall '-P 1'
_symmetry_space_group_name_H-M 'P -1'
_atom_sites_solution_hydrogens geom
_atom_sites_solution_primary direct
_atom_sites_solution_secondary difmap
_audit_creation_method SHELXL-97
_cell_angle_alpha 101.232(6)
_cell_angle_beta 92.962(6)
_cell_angle_gamma 110.184(6)
_cell_formula_units_Z 2
_cell_length_a 9.5814(8)
_cell_length_b 10.8494(8)
_cell_length_c 12.3500(8)
_cell_measurement_reflns_used 5603
_cell_measurement_temperature 100(2)
_cell_measurement_theta_max 29.2793
_cell_measurement_theta_min 2.2792
_cell_volume 1172.00(16)
_computing_cell_refinement
; 
CrysAlisPro, Oxford Diffraction Ltd., 
Version 1.171.33.55 (release 05-01-2010 CrysAlis171 .NET) 
(compiled Jan  5 2010,16:28:46) 
;
_computing_data_collection
; 
CrysAlisPro, Oxford Diffraction Ltd., 
Version 1.171.33.55 (release 05-01-2010 CrysAlis171 .NET) 
(compiled Jan  5 2010,16:28:46) 
;
_computing_data_reduction
; 
CrysAlisPro, Oxford Diffraction Ltd., 
Version 1.171.33.55 (release 05-01-2010 CrysAlis171 .NET) 
(compiled Jan  5 2010,16:28:46) 
;
_computing_molecular_graphics 'BRUKER XP'
_computing_publication_material SHELXL-97
_computing_structure_refinement 'SHELXL-97 (Sheldrick, 1997)'
_computing_structure_solution 'SHELXS-97 (Sheldrick, 1990)'
_diffrn_ambient_temperature 100(2)
_diffrn_detector_area_resol_mean 16.1419
_diffrn_measured_fraction_theta_full 0.999
_diffrn_measured_fraction_theta_max 0.999
_diffrn_measurement_device_type 'Xcalibur, Eos'
_diffrn_measurement_method '\w scans'
_diffrn_radiation_monochromator graphite
_diffrn_radiation_source 'Enhance (Mo) X-ray Source'
_diffrn_radiation_type 'Mo K\a'
_diffrn_radiation_wavelength 0.71073
_diffrn_reflns_av_R_equivalents 0.0742
_diffrn_reflns_av_sigmaI/netI 0.1212
_diffrn_reflns_limit_h_max 11
_diffrn_reflns_limit_h_min -11
_diffrn_reflns_limit_k_max 13
_diffrn_reflns_limit_k_min -13
_diffrn_reflns_limit_l_max 15
_diffrn_reflns_limit_l_min -15
_diffrn_reflns_number 31144
_diffrn_reflns_theta_full 26.37
_diffrn_reflns_theta_max 26.37
_diffrn_reflns_theta_min 2.28
_exptl_absorpt_coefficient_mu 0.448
_exptl_absorpt_correction_T_max 1.00000
_exptl_absorpt_correction_T_min 0.98501
_exptl_absorpt_correction_type multi-scan
_exptl_absorpt_process_details
; 
CrysAlisPro, Oxford Diffraction Ltd., 
Version 1.171.33.55 (release 05-01-2010 CrysAlis171 .NET) 
(compiled Jan  5 2010,16:28:46) 
;
_exptl_crystal_colour blue
_exptl_crystal_density_diffrn 1.299
_exptl_crystal_density_method 'not measured'
_exptl_crystal_description prism
_exptl_crystal_F_000 484
_exptl_crystal_size_max 0.12
_exptl_crystal_size_mid 0.07
_exptl_crystal_size_min 0.06
_refine_diff_density_max 0.600
_refine_diff_density_min -0.334
_refine_diff_density_rms 0.050
_refine_ls_extinction_method none
_refine_ls_goodness_of_fit_ref 0.864
_refine_ls_hydrogen_treatment
;
The hydrogens of the seven-membered ring were refined freely. 
The methyls were refined using a rigid model and others were riding. 
;
_refine_ls_matrix_type full
_refine_ls_number_parameters 309
_refine_ls_number_reflns 4783
_refine_ls_number_restraints 15
_refine_ls_restrained_S_all 0.863
_refine_ls_R_factor_all 0.0816
_refine_ls_R_factor_gt 0.0383
_refine_ls_shift/su_max 0.001
_refine_ls_shift/su_mean 0.000
_refine_ls_structure_factor_coef Fsqd
_refine_ls_weighting_details 'calc w=1/[\s^2^(Fo^2^)+(0.0100P)^2^+0.0000P] where P=(Fo^2^+2Fc^2^)/3'
_refine_ls_weighting_scheme calc
_refine_ls_wR_factor_gt 0.0483
_refine_ls_wR_factor_ref 0.0510
_reflns_number_gt 2794
_reflns_number_total 4783
_reflns_threshold_expression >2sigma(I)
_cod_data_source_file om300927r_si_001.cif
_cod_data_source_block atag19
_cod_original_cell_volume 1172.00(15)
_cod_database_code 4079665

loop_
_symmetry_equiv_pos_as_xyz
'x, y, z'
'-x, -y, -z'

loop_
_atom_site_label
_atom_site_type_symbol
_atom_site_fract_x
_atom_site_fract_y
_atom_site_fract_z
_atom_site_U_iso_or_equiv
_atom_site_adp_type
_atom_site_occupancy
_atom_site_symmetry_multiplicity
_atom_site_calc_flag
_atom_site_refinement_flags
Ti Ti 0.34920(5) 0.26060(4) 0.68247(3) 0.01938(12) Uani 1 1 d .
P P 0.39007(7) 0.62829(6) 0.72026(5) 0.02520(17) Uani 1 1 d .
C1 C 0.4377(2) 0.4835(2) 0.73893(17) 0.0197(5) Uani 1 1 d .
C2 C 0.4027(3) 0.4254(2) 0.83207(19) 0.0229(6) Uani 1 1 d D
H2 H 0.3443(17) 0.4544(16) 0.8774(13) 0.013(6) Uiso 1 1 d D
C3 C 0.4351(3) 0.3184(2) 0.86181(19) 0.0302(7) Uani 1 1 d D
H3 H 0.3872(18) 0.2918(17) 0.9181(12) 0.011(6) Uiso 1 1 d D
C4 C 0.5094(3) 0.2388(3) 0.8050(2) 0.0379(7) Uani 1 1 d D
H4 H 0.502(2) 0.1648(15) 0.8291(15) 0.032(7) Uiso 1 1 d D
C5 C 0.5732(3) 0.2492(3) 0.7056(3) 0.0384(7) Uani 1 1 d D
H5 H 0.605(2) 0.1823(16) 0.6808(16) 0.030(7) Uiso 1 1 d D
C6 C 0.5798(3) 0.3409(3) 0.6387(2) 0.0347(7) Uani 1 1 d D
H6 H 0.614(2) 0.3253(19) 0.5752(13) 0.034(8) Uiso 1 1 d D
C7 C 0.5177(3) 0.4431(2) 0.6524(2) 0.0271(6) Uani 1 1 d D
H7 H 0.519(2) 0.4832(17) 0.5947(13) 0.031(7) Uiso 1 1 d D
C8 C 0.1372(2) 0.2079(2) 0.55774(17) 0.0212(6) Uani 1 1 d .
C9 C 0.0896(2) 0.1703(2) 0.65711(17) 0.0180(5) Uani 1 1 d .
C10 C 0.1414(2) 0.0662(2) 0.67194(16) 0.0169(5) Uani 1 1 d .
C11 C 0.2212(2) 0.0403(2) 0.58216(17) 0.0183(5) Uani 1 1 d .
C12 C 0.2183(2) 0.1276(2) 0.51180(17) 0.0211(6) Uani 1 1 d .
C13 C 0.1028(2) 0.3104(2) 0.50575(17) 0.0343(7) Uani 1 1 d .
H13A H 0.1964 0.3758 0.4920 0.051 Uiso 1 1 calc R
H13B H 0.0523 0.3573 0.5563 0.051 Uiso 1 1 calc R
H13C H 0.0374 0.2647 0.4351 0.051 Uiso 1 1 calc R
C14 C -0.0030(2) 0.2266(2) 0.73266(17) 0.0305(6) Uani 1 1 d .
H14A H -0.1097 0.1786 0.7047 0.046 Uiso 1 1 calc R
H14B H 0.0237 0.3227 0.7345 0.046 Uiso 1 1 calc R
H14C H 0.0166 0.2150 0.8080 0.046 Uiso 1 1 calc R
C15 C 0.1130(2) -0.0074(2) 0.76516(16) 0.0293(6) Uani 1 1 d .
H15A H 0.0995 0.0517 0.8314 0.044 Uiso 1 1 calc R
H15B H 0.1987 -0.0331 0.7824 0.044 Uiso 1 1 calc R
H15C H 0.0222 -0.0886 0.7422 0.044 Uiso 1 1 calc R
C16 C 0.2895(2) -0.0663(2) 0.56208(17) 0.0302(6) Uani 1 1 d .
H16A H 0.2186 -0.1479 0.5116 0.045 Uiso 1 1 calc R
H16B H 0.3128 -0.0873 0.6330 0.045 Uiso 1 1 calc R
H16C H 0.3819 -0.0333 0.5285 0.045 Uiso 1 1 calc R
C17 C 0.2869(2) 0.1337(2) 0.40523(16) 0.0351(7) Uani 1 1 d .
H17A H 0.3750 0.1078 0.4097 0.053 Uiso 1 1 calc R
H17B H 0.3170 0.2257 0.3938 0.053 Uiso 1 1 calc R
H17C H 0.2132 0.0715 0.3428 0.053 Uiso 1 1 calc R
C18 C 0.5407(2) 0.7653(2) 0.81671(17) 0.0222(6) Uani 1 1 d .
C19 C 0.6733(2) 0.7516(2) 0.85280(17) 0.0268(6) Uani 1 1 d .
H19 H 0.6837 0.6664 0.8329 0.032 Uiso 1 1 calc R
C20 C 0.7906(2) 0.8609(2) 0.91756(18) 0.0297(6) Uani 1 1 d .
H20 H 0.8804 0.8499 0.9416 0.036 Uiso 1 1 calc R
C21 C 0.7778(3) 0.9849(2) 0.94714(18) 0.0292(6) Uani 1 1 d .
H21 H 0.8585 1.0600 0.9907 0.035 Uiso 1 1 calc R
C22 C 0.6478(3) 0.9984(2) 0.91310(19) 0.0444(8) Uani 1 1 d .
H22 H 0.6373 1.0835 0.9343 0.053 Uiso 1 1 calc R
C23 C 0.5303(3) 0.8902(2) 0.84806(19) 0.0374(7) Uani 1 1 d .
H23 H 0.4410 0.9026 0.8247 0.045 Uiso 1 1 calc R
C24 C 0.2299(2) 0.6250(2) 0.79591(18) 0.0242(6) Uani 1 1 d .
C25 C 0.2357(3) 0.6492(2) 0.91138(19) 0.0274(6) Uani 1 1 d .
H25 H 0.3282 0.6705 0.9561 0.033 Uiso 1 1 calc R
C26 C 0.1080(3) 0.6428(2) 0.9618(2) 0.0339(6) Uani 1 1 d .
H26 H 0.1130 0.6587 1.0405 0.041 Uiso 1 1 calc R
C27 C -0.0269(3) 0.6130(2) 0.8968(2) 0.0398(7) Uani 1 1 d .
H27 H -0.1146 0.6077 0.9312 0.048 Uiso 1 1 calc R
C28 C -0.0344(3) 0.5913(2) 0.7831(2) 0.0352(7) Uani 1 1 d .
H28 H -0.1270 0.5711 0.7389 0.042 Uiso 1 1 calc R
C29 C 0.0930(3) 0.5988(2) 0.7331(2) 0.0311(6) Uani 1 1 d .
H29 H 0.0875 0.5859 0.6544 0.037 Uiso 1 1 calc R

loop_
_atom_site_aniso_label
_atom_site_aniso_U_11
_atom_site_aniso_U_22
_atom_site_aniso_U_33
_atom_site_aniso_U_23
_atom_site_aniso_U_13
_atom_site_aniso_U_12
Ti 0.0173(3) 0.0199(3) 0.0181(3) 0.00147(19) -0.00066(19) 0.0051(2)
P 0.0238(4) 0.0248(4) 0.0247(4) 0.0070(3) -0.0020(3) 0.0059(3)
C1 0.0168(13) 0.0196(13) 0.0202(13) 0.0014(11) -0.0015(11) 0.0058(11)
C2 0.0265(15) 0.0223(14) 0.0192(14) -0.0020(12) 0.0018(12) 0.0116(12)
C3 0.0425(18) 0.0291(16) 0.0172(15) 0.0064(13) -0.0034(13) 0.0113(14)
C4 0.0435(19) 0.0232(17) 0.0423(18) 0.0008(15) -0.0223(15) 0.0139(15)
C5 0.0254(17) 0.0284(18) 0.055(2) -0.0145(16) -0.0117(15) 0.0174(14)
C6 0.0162(15) 0.0404(18) 0.0341(18) -0.0099(15) 0.0053(13) 0.0033(13)
C7 0.0201(15) 0.0260(15) 0.0262(16) 0.0032(13) -0.0003(12) -0.0005(12)
C8 0.0146(13) 0.0175(13) 0.0232(14) 0.0059(11) -0.0059(11) -0.0038(11)
C9 0.0134(13) 0.0178(13) 0.0197(13) 0.0036(11) 0.0016(10) 0.0024(11)
C10 0.0160(13) 0.0178(13) 0.0144(13) 0.0017(10) 0.0013(10) 0.0041(11)
C11 0.0156(13) 0.0146(13) 0.0184(13) -0.0019(10) 0.0007(11) 0.0011(11)
C12 0.0171(14) 0.0207(14) 0.0156(13) 0.0000(11) 0.0016(11) -0.0030(11)
C13 0.0320(16) 0.0323(15) 0.0338(16) 0.0113(12) -0.0069(12) 0.0054(13)
C14 0.0220(15) 0.0259(14) 0.0438(16) 0.0065(12) 0.0078(12) 0.0093(12)
C15 0.0311(16) 0.0301(14) 0.0281(15) 0.0085(12) 0.0091(12) 0.0111(13)
C16 0.0246(15) 0.0265(14) 0.0341(15) 0.0008(12) 0.0077(12) 0.0053(12)
C17 0.0334(16) 0.0401(16) 0.0192(14) 0.0025(12) 0.0033(12) 0.0002(13)
C18 0.0226(14) 0.0210(14) 0.0204(13) 0.0095(11) 0.0016(11) 0.0023(12)
C19 0.0238(15) 0.0280(15) 0.0285(15) 0.0068(12) 0.0045(12) 0.0088(13)
C20 0.0171(14) 0.0373(16) 0.0325(15) 0.0086(13) -0.0014(12) 0.0073(13)
C21 0.0303(16) 0.0213(15) 0.0292(15) 0.0078(12) -0.0029(12) 0.0006(13)
C22 0.0481(19) 0.0232(15) 0.0560(19) 0.0033(14) -0.0211(15) 0.0126(14)
C23 0.0321(16) 0.0273(15) 0.0537(18) 0.0083(14) -0.0127(14) 0.0148(14)
C24 0.0212(14) 0.0202(14) 0.0300(15) 0.0031(11) 0.0022(12) 0.0076(12)
C25 0.0268(15) 0.0218(14) 0.0334(16) 0.0026(12) 0.0024(12) 0.0109(12)
C26 0.0381(17) 0.0243(15) 0.0426(17) 0.0067(12) 0.0108(14) 0.0152(13)
C27 0.0281(17) 0.0277(16) 0.072(2) 0.0188(15) 0.0159(16) 0.0151(13)
C28 0.0215(16) 0.0292(16) 0.0545(19) 0.0080(14) -0.0033(14) 0.0104(13)
C29 0.0307(16) 0.0207(14) 0.0406(17) 0.0067(12) -0.0046(14) 0.0090(13)

loop_
_atom_type_symbol
_atom_type_description
_atom_type_scat_dispersion_real
_atom_type_scat_dispersion_imag
_atom_type_scat_source
C C 0.0033 0.0016 'International Tables Vol C Tables 4.2.6.8 and 6.1.1.4'
H H 0.0000 0.0000 'International Tables Vol C Tables 4.2.6.8 and 6.1.1.4'
P P 0.1023 0.0942 'International Tables Vol C Tables 4.2.6.8 and 6.1.1.4'
Ti Ti 0.2776 0.4457 'International Tables Vol C Tables 4.2.6.8 and 6.1.1.4'

loop_
_geom_angle_atom_site_label_1
_geom_angle_atom_site_label_2
_geom_angle_atom_site_label_3
_geom_angle
C7 Ti C5 70.42(10)
C7 Ti C4 91.96(10)
C5 Ti C4 37.26(10)
C7 Ti C2 70.55(9)
C5 Ti C2 91.92(10)
C4 Ti C2 70.41(9)
C7 Ti C3 91.67(9)
C5 Ti C3 70.15(10)
C4 Ti C3 37.23(9)
C2 Ti C3 37.17(8)
C7 Ti C6 37.45(9)
C5 Ti C6 36.94(10)
C4 Ti C6 69.92(11)
C2 Ti C6 91.72(9)
C3 Ti C6 91.14(10)
C7 Ti C1 37.93(8)
C5 Ti C1 92.85(9)
C4 Ti C1 92.68(9)
C2 Ti C1 37.40(7)
C3 Ti C1 70.54(8)
C6 Ti C1 71.18(9)
C7 Ti C8 107.10(8)
C5 Ti C8 145.51(10)
C4 Ti C8 160.23(9)
C2 Ti C8 120.38(9)
C3 Ti C8 143.35(9)
C6 Ti C8 122.91(9)
C1 Ti C8 105.52(8)
C7 Ti C9 134.61(9)
C5 Ti C9 153.78(9)
C4 Ti C9 129.60(10)
C2 Ti C9 103.50(8)
C3 Ti C9 110.33(9)
C6 Ti C9 158.32(9)
C1 Ti C9 112.31(8)
C8 Ti C9 35.61(6)
C7 Ti C12 108.06(8)
C5 Ti C12 110.86(9)
C4 Ti C12 133.47(9)
C2 Ti C12 155.61(9)
C3 Ti C12 159.56(8)
C6 Ti C12 101.22(9)
C1 Ti C12 128.81(8)
C8 Ti C12 35.56(7)
C9 Ti C12 59.25(7)
C7 Ti C10 165.73(8)
C5 Ti C10 118.20(9)
C4 Ti C10 101.48(9)
C2 Ti C10 118.38(8)
C3 Ti C10 101.91(8)
C6 Ti C10 144.67(9)
C1 Ti C10 144.12(8)
C8 Ti C10 59.11(7)
C9 Ti C10 35.62(7)
C12 Ti C10 58.94(7)
C7 Ti C11 136.45(8)
C5 Ti C11 98.02(9)
C4 Ti C11 103.37(9)
C2 Ti C11 153.00(8)
C3 Ti C11 124.73(8)
C6 Ti C11 111.21(9)
C1 Ti C11 163.65(7)
C8 Ti C11 59.10(7)
C9 Ti C11 59.29(8)
C12 Ti C11 35.32(7)
C10 Ti C11 35.47(7)
C24 P C1 106.82(10)
C24 P C18 100.08(10)
C1 P C18 100.31(10)
C2 C1 C7 125.8(2)
C2 C1 P 122.06(17)
C7 C1 P 112.05(17)
C2 C1 Ti 70.74(12)
C7 C1 Ti 70.05(13)
P C1 Ti 139.61(11)
C3 C2 C1 129.8(2)
C3 C2 Ti 71.72(13)
C1 C2 Ti 71.87(12)
C2 C3 C4 128.8(2)
C2 C3 Ti 71.11(13)
C4 C3 Ti 71.04(14)
C5 C4 C3 128.4(2)
C5 C4 Ti 71.23(15)
C3 C4 Ti 71.72(14)
C6 C5 C4 129.0(3)
C6 C5 Ti 72.21(16)
C4 C5 Ti 71.50(15)
C5 C6 C7 128.2(3)
C5 C6 Ti 70.85(15)
C7 C6 Ti 70.35(14)
C6 C7 C1 129.9(2)
C6 C7 Ti 72.20(14)
C1 C7 Ti 72.01(12)
C12 C8 C9 108.12(18)
C12 C8 C13 125.2(2)
C9 C8 C13 126.7(2)
C12 C8 Ti 72.50(12)
C9 C8 Ti 72.24(11)
C13 C8 Ti 123.14(13)
C8 C9 C10 107.61(19)
C8 C9 C14 126.9(2)
C10 C9 C14 125.51(19)
C8 C9 Ti 72.15(11)
C10 C9 Ti 72.47(12)
C14 C9 Ti 122.27(14)
C11 C10 C9 108.18(18)
C11 C10 C15 125.7(2)
C9 C10 C15 126.14(19)
C11 C10 Ti 72.45(11)
C9 C10 Ti 71.90(11)
C15 C10 Ti 122.80(13)
C12 C11 C10 107.9(2)
C12 C11 C16 126.0(2)
C10 C11 C16 126.09(19)
C12 C11 Ti 72.11(11)
C10 C11 Ti 72.09(11)
C16 C11 Ti 123.91(14)
C11 C12 C8 108.21(19)
C11 C12 C17 126.3(2)
C8 C12 C17 125.5(2)
C11 C12 Ti 72.57(11)
C8 C12 Ti 71.94(12)
C17 C12 Ti 122.08(13)
C23 C18 C19 117.6(2)
C23 C18 P 119.96(18)
C19 C18 P 122.23(18)
C20 C19 C18 120.8(2)
C21 C20 C19 120.5(2)
C22 C21 C20 118.9(2)
C21 C22 C23 121.1(2)
C18 C23 C22 121.2(2)
C25 C24 C29 117.9(2)
C25 C24 P 124.65(17)
C29 C24 P 117.43(18)
C26 C25 C24 120.8(2)
C27 C26 C25 119.8(2)
C28 C27 C26 120.3(2)
C27 C28 C29 119.8(2)
C28 C29 C24 121.3(2)

loop_
_geom_bond_atom_site_label_1
_geom_bond_atom_site_label_2
_geom_bond_distance
Ti C7 2.192(2)
Ti C5 2.199(3)
Ti C4 2.203(2)
Ti C2 2.204(2)
Ti C3 2.211(2)
Ti C6 2.217(3)
Ti C1 2.218(2)
Ti C8 2.315(2)
Ti C9 2.316(2)
Ti C12 2.322(2)
Ti C10 2.3232(19)
Ti C11 2.328(2)
P C24 1.831(2)
P C1 1.831(2)
P C18 1.834(2)
C1 C2 1.418(3)
C1 C7 1.434(3)
C2 C3 1.407(3)
C3 C4 1.409(3)
C4 C5 1.406(4)
C5 C6 1.399(4)
C6 C7 1.416(3)
C8 C12 1.416(3)
C8 C9 1.416(3)
C8 C13 1.506(3)
C9 C10 1.419(3)
C9 C14 1.506(3)
C10 C11 1.417(3)
C10 C15 1.509(2)
C11 C12 1.410(3)
C11 C16 1.502(3)
C12 C17 1.504(3)
C18 C23 1.374(3)
C18 C19 1.390(3)
C19 C20 1.388(3)
C20 C21 1.373(3)
C21 C22 1.358(3)
C22 C23 1.385(3)
C24 C25 1.393(3)
C24 C29 1.398(3)
C25 C26 1.387(3)
C26 C27 1.387(3)
C27 C28 1.371(3)
C28 C29 1.381(3)

loop_
_geom_torsion_atom_site_label_1
_geom_torsion_atom_site_label_2
_geom_torsion_atom_site_label_3
_geom_torsion_atom_site_label_4
_geom_torsion
C24 P C1 C2 -25.4(2)
C18 P C1 C2 78.55(18)
C24 P C1 C7 157.12(15)
C18 P C1 C7 -98.94(16)
C24 P C1 Ti 72.4(2)
C18 P C1 Ti 176.33(17)
C7 Ti C1 C2 -141.9(2)
C5 Ti C1 C2 -89.43(15)
C4 Ti C1 C2 -52.13(15)
C3 Ti C1 C2 -21.65(14)
C6 Ti C1 C2 -119.86(15)
C8 Ti C1 C2 120.07(14)
C9 Ti C1 C2 83.02(14)
C12 Ti C1 C2 150.74(13)
C10 Ti C1 C2 61.75(18)
C11 Ti C1 C2 138.8(3)
C5 Ti C1 C7 52.44(15)
C4 Ti C1 C7 89.75(15)
C2 Ti C1 C7 141.9(2)
C3 Ti C1 C7 120.22(16)
C6 Ti C1 C7 22.02(14)
C8 Ti C1 C7 -98.05(14)
C9 Ti C1 C7 -135.10(13)
C12 Ti C1 C7 -67.39(16)
C10 Ti C1 C7 -156.37(14)
C11 Ti C1 C7 -79.3(3)
C7 Ti C1 P 100.9(2)
C5 Ti C1 P 153.4(2)
C4 Ti C1 P -169.31(19)
C2 Ti C1 P -117.2(2)
C3 Ti C1 P -138.8(2)
C6 Ti C1 P 123.0(2)
C8 Ti C1 P 2.9(2)
C9 Ti C1 P -34.2(2)
C12 Ti C1 P 33.6(2)
C10 Ti C1 P -55.4(2)
C11 Ti C1 P 21.6(4)
C7 C1 C2 C3 -0.3(4)
P C1 C2 C3 -177.5(2)
Ti C1 C2 C3 45.4(2)
C7 C1 C2 Ti -45.7(2)
P C1 C2 Ti 137.15(15)
C7 Ti C2 C3 -121.11(17)
C5 Ti C2 C3 -52.67(17)
C4 Ti C2 C3 -21.66(16)
C6 Ti C2 C3 -89.63(16)
C1 Ti C2 C3 -144.8(2)
C8 Ti C2 C3 140.00(15)
C9 Ti C2 C3 105.95(15)
C12 Ti C2 C3 147.88(19)
C10 Ti C2 C3 71.08(17)
C11 Ti C2 C3 59.3(3)
C7 Ti C2 C1 23.73(13)
C5 Ti C2 C1 92.18(15)
C4 Ti C2 C1 123.18(15)
C3 Ti C2 C1 144.8(2)
C6 Ti C2 C1 55.22(15)
C8 Ti C2 C1 -75.15(14)
C9 Ti C2 C1 -109.20(13)
C12 Ti C2 C1 -67.3(2)
C10 Ti C2 C1 -144.07(12)
C11 Ti C2 C1 -155.90(17)
C1 C2 C3 C4 -1.2(4)
Ti C2 C3 C4 44.3(2)
C1 C2 C3 Ti -45.4(2)
C7 Ti C3 C2 53.87(16)
C5 Ti C3 C2 122.34(17)
C4 Ti C3 C2 144.9(2)
C6 Ti C3 C2 91.33(16)
C1 Ti C3 C2 21.77(14)
C8 Ti C3 C2 -68.3(2)
C9 Ti C3 C2 -85.60(16)
C12 Ti C3 C2 -141.0(2)
C10 Ti C3 C2 -121.72(15)
C11 Ti C3 C2 -151.65(14)
C7 Ti C3 C4 -91.05(17)
C5 Ti C3 C4 -22.57(16)
C2 Ti C3 C4 -144.9(2)
C6 Ti C3 C4 -53.58(17)
C1 Ti C3 C4 -123.15(17)
C8 Ti C3 C4 146.82(16)
C9 Ti C3 C4 129.48(16)
C12 Ti C3 C4 74.1(3)
C10 Ti C3 C4 93.36(16)
C11 Ti C3 C4 63.43(18)
C2 C3 C4 C5 1.8(5)
Ti C3 C4 C5 46.1(3)
C2 C3 C4 Ti -44.3(2)
C7 Ti C4 C5 -53.22(16)
C2 Ti C4 C5 -121.77(17)
C3 Ti C4 C5 -143.4(2)
C6 Ti C4 C5 -22.33(15)
C1 Ti C4 C5 -91.18(15)
C8 Ti C4 C5 111.6(3)
C9 Ti C4 C5 146.68(15)
C12 Ti C4 C5 64.16(19)
C10 Ti C4 C5 121.97(15)
C11 Ti C4 C5 85.67(16)
C7 Ti C4 C3 90.18(16)
C5 Ti C4 C3 143.4(2)
C2 Ti C4 C3 21.63(15)
C6 Ti C4 C3 121.06(17)
C1 Ti C4 C3 52.22(16)
C8 Ti C4 C3 -105.0(3)
C9 Ti C4 C3 -69.92(18)
C12 Ti C4 C3 -152.44(14)
C10 Ti C4 C3 -94.63(15)
C11 Ti C4 C3 -130.93(15)
C3 C4 C5 C6 0.5(5)
Ti C4 C5 C6 46.7(3)
C3 C4 C5 Ti -46.2(3)
C7 Ti C5 C6 -21.74(15)
C4 Ti C5 C6 -143.6(2)
C2 Ti C5 C6 -90.30(16)
C3 Ti C5 C6 -121.02(17)
C1 Ti C5 C6 -52.89(16)
C8 Ti C5 C6 70.2(2)
C9 Ti C5 C6 143.07(19)
C12 Ti C5 C6 80.77(16)
C10 Ti C5 C6 145.81(14)
C11 Ti C5 C6 114.87(15)
C7 Ti C5 C4 121.83(17)
C2 Ti C5 C4 53.27(15)
C3 Ti C5 C4 22.56(15)
C6 Ti C5 C4 143.6(2)
C1 Ti C5 C4 90.68(15)
C8 Ti C5 C4 -146.25(16)
C9 Ti C5 C4 -73.4(3)
C12 Ti C5 C4 -135.65(14)
C10 Ti C5 C4 -70.62(16)
C11 Ti C5 C4 -101.56(15)
C4 C5 C6 C7 -3.0(4)
Ti C5 C6 C7 43.4(2)
C4 C5 C6 Ti -46.5(3)
C7 Ti C6 C5 145.0(2)
C4 Ti C6 C5 22.51(15)
C2 Ti C6 C5 90.91(16)
C3 Ti C6 C5 53.73(16)
C1 Ti C6 C5 122.71(17)
C8 Ti C6 C5 -140.62(15)
C9 Ti C6 C5 -134.1(2)
C12 Ti C6 C5 -109.89(16)
C10 Ti C6 C5 -58.9(2)
C11 Ti C6 C5 -74.51(17)
C5 Ti C6 C7 -145.0(2)
C4 Ti C6 C7 -122.47(16)
C2 Ti C6 C7 -54.07(15)
C3 Ti C6 C7 -91.25(15)
C1 Ti C6 C7 -22.27(13)
C8 Ti C6 C7 74.40(16)
C9 Ti C6 C7 80.9(3)
C12 Ti C6 C7 105.13(14)
C10 Ti C6 C7 156.10(14)
C11 Ti C6 C7 140.51(14)
C5 C6 C7 C1 2.7(4)
Ti C6 C7 C1 46.3(2)
C5 C6 C7 Ti -43.6(2)
C2 C1 C7 C6 -0.4(4)
P C1 C7 C6 177.0(2)
Ti C1 C7 C6 -46.4(2)
C2 C1 C7 Ti 46.0(2)
P C1 C7 Ti -136.65(12)
C5 Ti C7 C6 21.47(15)
C4 Ti C7 C6 52.45(16)
C2 Ti C7 C6 120.87(16)
C3 Ti C7 C6 89.70(16)
C1 Ti C7 C6 144.3(2)
C8 Ti C7 C6 -122.22(15)
C9 Ti C7 C6 -149.17(14)
C12 Ti C7 C6 -84.88(16)
C10 Ti C7 C6 -108.1(4)
C11 Ti C7 C6 -59.37(19)
C5 Ti C7 C1 -122.82(15)
C4 Ti C7 C1 -91.85(15)
C2 Ti C7 C1 -23.43(13)
C3 Ti C7 C1 -54.59(14)
C6 Ti C7 C1 -144.3(2)
C8 Ti C7 C1 93.48(14)
C9 Ti C7 C1 66.53(17)
C12 Ti C7 C1 130.83(13)
C10 Ti C7 C1 107.6(4)
C11 Ti C7 C1 156.33(12)
C7 Ti C8 C12 97.33(13)
C5 Ti C8 C12 17.2(2)
C4 Ti C8 C12 -66.8(3)
C2 Ti C8 C12 174.42(12)
C3 Ti C8 C12 -145.00(14)
C6 Ti C8 C12 59.53(16)
C1 Ti C8 C12 136.88(12)
C9 Ti C8 C12 -116.32(17)
C10 Ti C8 C12 -78.65(13)
C11 Ti C8 C12 -37.07(11)
C7 Ti C8 C9 -146.35(13)
C5 Ti C8 C9 133.51(18)
C4 Ti C8 C9 49.6(4)
C2 Ti C8 C9 -69.26(15)
C3 Ti C8 C9 -28.7(2)
C6 Ti C8 C9 175.85(13)
C1 Ti C8 C9 -106.80(13)
C12 Ti C8 C9 116.32(17)
C10 Ti C8 C9 37.67(12)
C11 Ti C8 C9 79.25(13)
C7 Ti C8 C13 -23.7(2)
C5 Ti C8 C13 -103.8(2)
C4 Ti C8 C13 172.2(3)
C2 Ti C8 C13 53.4(2)
C3 Ti C8 C13 94.0(2)
C6 Ti C8 C13 -61.5(2)
C1 Ti C8 C13 15.9(2)
C9 Ti C8 C13 122.7(2)
C12 Ti C8 C13 -121.0(2)
C10 Ti C8 C13 160.3(2)
C11 Ti C8 C13 -158.1(2)
C12 C8 C9 C10 -0.2(2)
C13 C8 C9 C10 177.23(18)
Ti C8 C9 C10 -64.27(14)
C12 C8 C9 C14 -178.54(19)
C13 C8 C9 C14 -1.1(3)
Ti C8 C9 C14 117.4(2)
C12 C8 C9 Ti 64.09(14)
C13 C8 C9 Ti -118.50(19)
C7 Ti C9 C8 48.07(17)
C5 Ti C9 C8 -111.6(2)
C4 Ti C9 C8 -160.48(14)
C2 Ti C9 C8 123.93(13)
C3 Ti C9 C8 162.21(13)
C6 Ti C9 C8 -9.5(3)
C1 Ti C9 C8 85.62(14)
C12 Ti C9 C8 -37.34(12)
C10 Ti C9 C8 -115.79(18)
C11 Ti C9 C8 -78.67(13)
C7 Ti C9 C10 163.85(13)
C5 Ti C9 C10 4.1(3)
C4 Ti C9 C10 -44.70(17)
C2 Ti C9 C10 -120.28(13)
C3 Ti C9 C10 -82.00(14)
C6 Ti C9 C10 106.3(3)
C1 Ti C9 C10 -158.59(12)
C8 Ti C9 C10 115.79(18)
C12 Ti C9 C10 78.45(13)
C11 Ti C9 C10 37.12(11)
C7 Ti C9 C14 -74.7(2)
C5 Ti C9 C14 125.5(2)
C4 Ti C9 C14 76.7(2)
C2 Ti C9 C14 1.12(18)
C3 Ti C9 C14 39.40(19)
C6 Ti C9 C14 -132.3(2)
C1 Ti C9 C14 -37.19(19)
C8 Ti C9 C14 -122.8(2)
C12 Ti C9 C14 -160.2(2)
C10 Ti C9 C14 121.4(2)
C11 Ti C9 C14 158.5(2)
C8 C9 C10 C11 0.2(2)
C14 C9 C10 C11 178.63(19)
Ti C9 C10 C11 -63.81(14)
C8 C9 C10 C15 -178.10(18)
C14 C9 C10 C15 0.3(3)
Ti C9 C10 C15 117.84(19)
C8 C9 C10 Ti 64.06(13)
C14 C9 C10 Ti -117.6(2)
C7 Ti C10 C11 63.1(4)
C5 Ti C10 C11 -61.33(16)
C4 Ti C10 C11 -96.98(15)
C2 Ti C10 C11 -170.77(13)
C3 Ti C10 C11 -135.03(14)
C6 Ti C10 C11 -25.6(2)
C1 Ti C10 C11 151.78(13)
C8 Ti C10 C11 78.94(13)
C9 Ti C10 C11 116.60(17)
C12 Ti C10 C11 37.22(12)
C7 Ti C10 C9 -53.5(4)
C5 Ti C10 C9 -177.93(13)
C4 Ti C10 C9 146.42(14)
C2 Ti C10 C9 72.63(14)
C3 Ti C10 C9 108.37(13)
C6 Ti C10 C9 -142.19(17)
C1 Ti C10 C9 35.18(18)
C8 Ti C10 C9 -37.65(12)
C12 Ti C10 C9 -79.38(13)
C11 Ti C10 C9 -116.60(17)
C7 Ti C10 C15 -175.3(3)
C5 Ti C10 C15 60.2(2)
C4 Ti C10 C15 24.59(19)
C2 Ti C10 C15 -49.2(2)
C3 Ti C10 C15 -13.46(19)
C6 Ti C10 C15 96.0(2)
C1 Ti C10 C15 -86.6(2)
C8 Ti C10 C15 -159.5(2)
C9 Ti C10 C15 -121.8(2)
C12 Ti C10 C15 158.8(2)
C11 Ti C10 C15 121.6(2)
C9 C10 C11 C12 -0.2(2)
C15 C10 C11 C12 178.14(18)
Ti C10 C11 C12 -63.67(14)
C9 C10 C11 C16 -177.21(18)
C15 C10 C11 C16 1.1(3)
Ti C10 C11 C16 119.3(2)
C9 C10 C11 Ti 63.46(14)
C15 C10 C11 Ti -118.2(2)
C7 Ti C11 C12 -45.08(19)
C5 Ti C11 C12 -115.03(15)
C4 Ti C11 C12 -152.60(15)
C2 Ti C11 C12 134.42(19)
C3 Ti C11 C12 173.61(14)
C6 Ti C11 C12 -79.23(16)
C1 Ti C11 C12 16.2(4)
C8 Ti C11 C12 37.32(12)
C9 Ti C11 C12 79.03(14)
C10 Ti C11 C12 116.31(19)
C7 Ti C11 C10 -161.39(14)
C5 Ti C11 C10 128.66(15)
C4 Ti C11 C10 91.09(15)
C2 Ti C11 C10 18.1(2)
C3 Ti C11 C10 57.30(16)
C6 Ti C11 C10 164.46(14)
C1 Ti C11 C10 -100.1(3)
C8 Ti C11 C10 -78.99(13)
C9 Ti C11 C10 -37.28(12)
C12 Ti C11 C10 -116.31(19)
C7 Ti C11 C16 76.7(2)
C5 Ti C11 C16 6.74(19)
C4 Ti C11 C16 -30.83(19)
C2 Ti C11 C16 -103.8(2)
C3 Ti C11 C16 -64.6(2)
C6 Ti C11 C16 42.5(2)
C1 Ti C11 C16 137.9(3)
C8 Ti C11 C16 159.1(2)
C9 Ti C11 C16 -159.2(2)
C12 Ti C11 C16 121.8(2)
C10 Ti C11 C16 -121.9(2)
C10 C11 C12 C8 0.1(2)
C16 C11 C12 C8 177.10(18)
Ti C11 C12 C8 -63.56(14)
C10 C11 C12 C17 -178.94(18)
C16 C11 C12 C17 -1.9(3)
Ti C11 C12 C17 117.4(2)
C10 C11 C12 Ti 63.66(14)
C16 C11 C12 Ti -119.3(2)
C9 C8 C12 C11 0.1(2)
C13 C8 C12 C11 -177.41(18)
Ti C8 C12 C11 63.97(14)
C9 C8 C12 C17 179.11(18)
C13 C8 C12 C17 1.6(3)
Ti C8 C12 C17 -116.98(19)
C9 C8 C12 Ti -63.92(14)
C13 C8 C12 Ti 118.62(19)
C7 Ti C12 C11 149.12(14)
C5 Ti C12 C11 73.77(15)
C4 Ti C12 C11 38.10(19)
C2 Ti C12 C11 -128.3(2)
C3 Ti C12 C11 -15.2(3)
C6 Ti C12 C11 110.99(15)
C1 Ti C12 C11 -174.23(13)
C8 Ti C12 C11 -116.54(18)
C9 Ti C12 C11 -79.15(13)
C10 Ti C12 C11 -37.38(12)
C7 Ti C12 C8 -94.33(14)
C5 Ti C12 C8 -169.68(13)
C4 Ti C12 C8 154.64(15)
C2 Ti C12 C8 -11.7(2)
C3 Ti C12 C8 101.4(3)
C6 Ti C12 C8 -132.47(14)
C1 Ti C12 C8 -57.68(15)
C9 Ti C12 C8 37.39(11)
C10 Ti C12 C8 79.16(12)
C11 Ti C12 C8 116.54(18)
C7 Ti C12 C17 26.7(2)
C5 Ti C12 C17 -48.6(2)
C4 Ti C12 C17 -84.3(2)
C2 Ti C12 C17 109.4(2)
C3 Ti C12 C17 -137.6(3)
C6 Ti C12 C17 -11.4(2)
C1 Ti C12 C17 63.4(2)
C8 Ti C12 C17 121.1(2)
C9 Ti C12 C17 158.5(2)
C10 Ti C12 C17 -159.8(2)
C11 Ti C12 C17 -122.4(3)
C24 P C18 C23 -56.2(2)
C1 P C18 C23 -165.55(19)
C24 P C18 C19 129.51(18)
C1 P C18 C19 20.2(2)
C23 C18 C19 C20 -0.4(3)
P C18 C19 C20 174.02(16)
C18 C19 C20 C21 0.0(3)
C19 C20 C21 C22 0.8(3)
C20 C21 C22 C23 -1.1(4)
C19 C18 C23 C22 0.1(3)
P C18 C23 C22 -174.45(18)
C21 C22 C23 C18 0.7(4)
C1 P C24 C25 68.4(2)
C18 P C24 C25 -35.7(2)
C1 P C24 C29 -112.90(17)
C18 P C24 C29 143.00(17)
C29 C24 C25 C26 2.2(3)
P C24 C25 C26 -179.08(17)
C24 C25 C26 C27 -0.6(3)
C25 C26 C27 C28 -0.6(3)
C26 C27 C28 C29 0.1(3)
C27 C28 C29 C24 1.6(3)
C25 C24 C29 C28 -2.8(3)
P C24 C29 C28 178.47(17)
